data_4068378
loop_
_publ_author_name
'Cade, Ian A.'
'Hill, Anthony F.'
'Tshabang, Never'
'Smith, Matthew K.'

_publ_section_title
;
 Bimetallic Dihydrobis(methimazolyl)borate Coordination: Molecular
 Structure [Mo2Au{\m2-H2B(mt)2}(PPh3)(CO)7] (mt = methimazolyl)
;
_journal_issue 4
_journal_name_full Organometallics
_journal_page_first 1143
_journal_paper_doi 10.1021/om8007647
_journal_volume 28
_journal_year 2009
_chemical_formula_sum 'C33 H27 Au B Mo2 N4 O7 P S2'
_chemical_formula_weight 1086.33
_chemical_name_systematic
; 
 ? 
;
_space_group_IT_number 14
_symmetry_cell_setting monoclinic
_symmetry_space_group_name_Hall '-P 2ybc'
_symmetry_space_group_name_H-M 'P 1 21/c 1'
_atom_sites_solution_hydrogens geom
_atom_sites_solution_primary direct
_atom_sites_solution_secondary difmap
_audit_creation_method SHELXL-97
_cell_angle_alpha 90.00
_cell_angle_beta 98.69(3)
_cell_angle_gamma 90.00
_cell_formula_units_Z 4
_cell_length_a 9.3300(19)
_cell_length_b 14.460(3)
_cell_length_c 28.570(6)
_cell_measurement_reflns_used 73919
_cell_measurement_temperature 200(2)
_cell_measurement_theta_max 2.91
_cell_measurement_theta_min 27.48
_cell_volume 3810.2(14)
_computing_cell_refinement DENZO-SMN
_computing_data_collection 'Nonius Collect'
_computing_data_reduction 'X -Seed'
_computing_molecular_graphics 'X-Seed / POV-Ray'
_computing_publication_material 'Microsoft Office 2000'
_computing_structure_refinement 'SHELXL-97 (Sheldrick, 1997)'
_computing_structure_solution 'SHELXS-97 (Sheldrick, 1990)'
_diffrn_ambient_temperature 200(2)
_diffrn_measured_fraction_theta_full 0.996
_diffrn_measured_fraction_theta_max 0.996
_diffrn_measurement_device_type 'Nonius Kappa CCD'
_diffrn_measurement_method 'psi and omega scans'
_diffrn_radiation_monochromator graphite
_diffrn_radiation_source 'fine-focus sealed tube'
_diffrn_radiation_type MoK\a
_diffrn_radiation_wavelength 0.71073
_diffrn_reflns_av_R_equivalents 0.0768
_diffrn_reflns_av_sigmaI/netI 0.0429
_diffrn_reflns_limit_h_max 12
_diffrn_reflns_limit_h_min -11
_diffrn_reflns_limit_k_max 18
_diffrn_reflns_limit_k_min -18
_diffrn_reflns_limit_l_max 37
_diffrn_reflns_limit_l_min -37
_diffrn_reflns_number 78577
_diffrn_reflns_theta_full 27.49
_diffrn_reflns_theta_max 27.49
_diffrn_reflns_theta_min 3.15
_diffrn_standards_decay_% 0
_diffrn_standards_interval_count 0
_diffrn_standards_interval_time 0
_diffrn_standards_number 0
_exptl_absorpt_coefficient_mu 4.691
_exptl_absorpt_correction_T_max 0.638
_exptl_absorpt_correction_T_min 0.466
_exptl_absorpt_correction_type integration
_exptl_absorpt_process_details
;
Gaussian integration (Coppens, 1970)
;
_exptl_crystal_colour yellow
_exptl_crystal_density_diffrn 1.894
_exptl_crystal_density_method 'not measured'
_exptl_crystal_description plate
_exptl_crystal_F_000 2096
_exptl_crystal_size_max 0.25
_exptl_crystal_size_mid 0.15
_exptl_crystal_size_min 0.15
_refine_diff_density_max 0.821
_refine_diff_density_min -1.099
_refine_diff_density_rms 0.129
_refine_ls_extinction_method none
_refine_ls_goodness_of_fit_ref 1.035
_refine_ls_hydrogen_treatment mixed
_refine_ls_matrix_type full
_refine_ls_number_parameters 468
_refine_ls_number_reflns 8715
_refine_ls_number_restraints 18
_refine_ls_restrained_S_all 1.034
_refine_ls_R_factor_all 0.0627
_refine_ls_R_factor_gt 0.0375
_refine_ls_shift/su_max 0.003
_refine_ls_shift/su_mean 0.000
_refine_ls_structure_factor_coef Fsqd
_refine_ls_weighting_details 'calc w=1/[\s^2^(Fo^2^)+(0.0391P)^2^+7.2107P] where P=(Fo^2^+2Fc^2^)/3'
_refine_ls_weighting_scheme calc
_refine_ls_wR_factor_gt 0.0800
_refine_ls_wR_factor_ref 0.0893
_reflns_number_gt 6606
_reflns_number_total 8715
_reflns_threshold_expression >2sigma(I)
_cod_data_source_file om8007647_si_001.cif
_cod_data_source_block c:\docume~1\admini~1\desktop\newxta~1\nt6\nt6
_cod_original_cell_volume 3810.2(13)
_cod_original_sg_symbol_H-M P21/c
_cod_database_code 4068378

loop_
_symmetry_equiv_pos_as_xyz
'x, y, z'
'-x, y+1/2, -z+1/2'
'-x, -y, -z'
'x, -y-1/2, z-1/2'

loop_
_atom_site_label
_atom_site_type_symbol
_atom_site_fract_x
_atom_site_fract_y
_atom_site_fract_z
_atom_site_U_iso_or_equiv
_atom_site_adp_type
_atom_site_occupancy
_atom_site_symmetry_multiplicity
_atom_site_calc_flag
_atom_site_refinement_flags
Au1 Au 0.41927(2) 0.697450(15) 0.332265(7) 0.03877(7) Uani 1 1 d .
Mo1 Mo 0.06869(4) 0.77252(3) 0.514046(15) 0.03196(11) Uani 1 1 d .
P1 P 0.50977(14) 0.63874(9) 0.26839(5) 0.0347(3) Uani 1 1 d .
O1 O 0.3073(5) 0.7754(3) 0.60515(15) 0.0598(12) Uani 1 1 d .
C1 C 0.2247(6) 0.7711(4) 0.5728(2) 0.0396(12) Uani 1 1 d .
B1 B 0.5226(6) 0.7024(4) 0.48549(19) 0.0283(11) Uani 1 1 d .
Mo2 Mo 0.27727(4) 0.72772(3) 0.408649(14) 0.02783(10) Uani 1 1 d .
O2 O -0.0489(5) 0.9475(3) 0.55845(16) 0.0670(13) Uani 1 1 d .
C2 C -0.0043(6) 0.8836(4) 0.5417(2) 0.0423(13) Uani 1 1 d .
O3 O -0.1147(4) 0.6539(3) 0.57360(15) 0.0533(10) Uani 1 1 d .
C3 C -0.0496(6) 0.6977(4) 0.5502(2) 0.0394(12) Uani 1 1 d .
O4 O -0.1971(4) 0.8046(3) 0.43129(15) 0.0583(11) Uani 1 1 d .
C4 C -0.0987(6) 0.7892(4) 0.4597(2) 0.0402(13) Uani 1 1 d .
O5 O -0.0188(5) 0.7707(4) 0.34715(17) 0.0743(14) Uani 1 1 d .
C5 C 0.0889(6) 0.7544(4) 0.37077(19) 0.0439(13) Uani 1 1 d .
O6 O 0.3821(6) 0.8995(3) 0.35630(16) 0.0710(14) Uani 1 1 d .
C6 C 0.3502(6) 0.8293(4) 0.37236(18) 0.0444(13) Uani 1 1 d .
O7 O 0.2351(5) 0.5340(3) 0.35944(15) 0.0587(11) Uani 1 1 d .
C7 C 0.2603(6) 0.6075(4) 0.37471(18) 0.0383(12) Uani 1 1 d .
S11 S 0.24638(12) 0.85847(8) 0.46566(4) 0.0290(3) Uani 1 1 d .
N11 N 0.5148(4) 0.7981(3) 0.50901(14) 0.0280(8) Uani 1 1 d .
C11 C 0.4057(5) 0.8588(3) 0.50550(15) 0.0258(10) Uani 1 1 d .
N12 N 0.4424(4) 0.9267(3) 0.53742(14) 0.0316(9) Uani 1 1 d .
C12 C 0.6225(5) 0.8295(4) 0.54460(18) 0.0360(11) Uani 1 1 d .
H12 H 0.7130 0.8001 0.5546 0.043 Uiso 1 1 calc R
C13 C 0.5773(5) 0.9082(4) 0.56250(18) 0.0363(11) Uani 1 1 d .
H13 H 0.6282 0.9441 0.5875 0.044 Uiso 1 1 calc R
C14 C 0.3483(6) 1.0041(3) 0.54582(19) 0.0379(12) Uani 1 1 d .
H14A H 0.2973 1.0267 0.5155 0.057 Uiso 1 1 calc R
H14B H 0.4072 1.0541 0.5620 0.057 Uiso 1 1 calc R
H14C H 0.2775 0.9833 0.5656 0.057 Uiso 1 1 calc R
S21 S 0.17022(12) 0.63250(8) 0.47051(4) 0.0297(3) Uani 1 1 d .
N21 N 0.4555(4) 0.6266(3) 0.51425(13) 0.0277(8) Uani 1 1 d .
C21 C 0.3178(5) 0.5977(3) 0.51098(16) 0.0279(10) Uani 1 1 d .
N22 N 0.3095(4) 0.5343(3) 0.54496(14) 0.0314(9) Uani 1 1 d .
C22 C 0.5356(5) 0.5797(3) 0.55152(17) 0.0320(11) Uani 1 1 d .
H22 H 0.6367 0.5863 0.5618 0.038 Uiso 1 1 calc R
C23 C 0.4459(5) 0.5230(4) 0.57078(19) 0.0382(12) Uani 1 1 d .
H23 H 0.4716 0.4830 0.5971 0.046 Uiso 1 1 calc R
C24 C 0.1792(6) 0.4852(4) 0.5535(2) 0.0446(13) Uani 1 1 d .
H24A H 0.1120 0.5289 0.5649 0.067 Uiso 1 1 calc R
H24B H 0.2057 0.4370 0.5773 0.067 Uiso 1 1 calc R
H24C H 0.1325 0.4568 0.5239 0.067 Uiso 1 1 calc R
C111 C 0.6326(6) 0.5422(4) 0.2850(2) 0.0439(13) Uani 1 1 d .
C112 C 0.7791(8) 0.5491(5) 0.2839(4) 0.096(3) Uani 1 1 d U
H112 H 0.8172 0.6036 0.2719 0.116 Uiso 1 1 calc R
C113 C 0.8709(9) 0.4775(6) 0.3001(5) 0.130(5) Uani 1 1 d U
H113 H 0.9724 0.4833 0.3003 0.156 Uiso 1 1 calc R
C114 C 0.8136(9) 0.3966(6) 0.3160(4) 0.101(3) Uani 1 1 d U
H114 H 0.8759 0.3463 0.3263 0.121 Uiso 1 1 calc R
C115 C 0.6702(8) 0.3892(5) 0.3170(3) 0.0670(19) Uani 1 1 d .
H115 H 0.6315 0.3337 0.3277 0.080 Uiso 1 1 calc R
C116 C 0.5796(6) 0.4625(4) 0.3024(2) 0.0525(15) Uani 1 1 d .
H116 H 0.4791 0.4578 0.3044 0.063 Uiso 1 1 calc R
C121 C 0.6133(6) 0.7157(3) 0.23570(18) 0.0348(11) Uani 1 1 d .
C122 C 0.6980(7) 0.7829(4) 0.2605(2) 0.0479(14) Uani 1 1 d .
H122 H 0.6957 0.7914 0.2933 0.057 Uiso 1 1 calc R
C123 C 0.7872(7) 0.8385(4) 0.2372(2) 0.0569(16) Uani 1 1 d .
H123 H 0.8484 0.8834 0.2543 0.068 Uiso 1 1 calc R
C124 C 0.7859(6) 0.8280(4) 0.1898(2) 0.0496(15) Uani 1 1 d .
H124 H 0.8473 0.8652 0.1739 0.060 Uiso 1 1 calc R
C125 C 0.6970(8) 0.7645(5) 0.1650(2) 0.0643(19) Uani 1 1 d .
H125 H 0.6940 0.7597 0.1317 0.077 Uiso 1 1 calc R
C126 C 0.6114(7) 0.7070(4) 0.1877(2) 0.0557(16) Uani 1 1 d .
H126 H 0.5516 0.6617 0.1702 0.067 Uiso 1 1 calc R
C131 C 0.3611(6) 0.5919(4) 0.22681(18) 0.0401(12) Uani 1 1 d .
C132 C 0.3788(7) 0.5180(4) 0.19756(19) 0.0496(15) Uani 1 1 d .
H132 H 0.4715 0.4905 0.1981 0.060 Uiso 1 1 calc R
C133 C 0.2602(10) 0.4845(5) 0.1674(2) 0.069(2) Uani 1 1 d .
H133 H 0.2725 0.4331 0.1477 0.083 Uiso 1 1 calc R
C134 C 0.1267(10) 0.5231(6) 0.1653(3) 0.078(2) Uani 1 1 d .
H134 H 0.0467 0.4986 0.1444 0.094 Uiso 1 1 calc R
C135 C 0.1081(8) 0.5978(7) 0.1934(3) 0.083(2) Uani 1 1 d .
H135 H 0.0151 0.6256 0.1914 0.100 Uiso 1 1 calc R
C136 C 0.2242(7) 0.6335(5) 0.2248(2) 0.0607(17) Uani 1 1 d .
H136 H 0.2109 0.6848 0.2444 0.073 Uiso 1 1 calc R
H1B H 0.470(6) 0.696(4) 0.448(2) 0.050 Uiso 1 1 d .
H2B H 0.643(6) 0.680(4) 0.4876(19) 0.050 Uiso 1 1 d .

loop_
_atom_site_aniso_label
_atom_site_aniso_U_11
_atom_site_aniso_U_22
_atom_site_aniso_U_33
_atom_site_aniso_U_23
_atom_site_aniso_U_13
_atom_site_aniso_U_12
Au1 0.04037(13) 0.04771(14) 0.02980(11) -0.00355(9) 0.01033(8) 0.00213(9)
Mo1 0.0266(2) 0.0344(2) 0.0356(2) 0.00102(18) 0.00703(17) 0.00349(17)
P1 0.0391(7) 0.0369(7) 0.0296(7) -0.0007(6) 0.0098(5) 0.0016(6)
O1 0.056(3) 0.072(3) 0.046(2) 0.015(2) -0.011(2) -0.007(2)
C1 0.041(3) 0.029(3) 0.053(4) 0.004(2) 0.019(3) -0.002(2)
B1 0.025(3) 0.032(3) 0.028(3) 0.000(2) 0.008(2) 0.001(2)
Mo2 0.0298(2) 0.0286(2) 0.0255(2) -0.00108(16) 0.00577(16) -0.00061(17)
O2 0.062(3) 0.065(3) 0.070(3) -0.021(2) -0.002(2) 0.023(2)
C2 0.033(3) 0.046(3) 0.047(3) -0.006(3) 0.004(2) 0.007(2)
O3 0.046(2) 0.061(3) 0.057(3) 0.015(2) 0.020(2) -0.003(2)
C3 0.030(3) 0.040(3) 0.049(3) -0.001(3) 0.010(2) 0.007(2)
O4 0.042(2) 0.076(3) 0.054(3) 0.007(2) -0.003(2) 0.008(2)
C4 0.031(3) 0.047(3) 0.043(3) 0.004(2) 0.007(2) -0.001(2)
O5 0.050(3) 0.110(4) 0.056(3) 0.002(3) -0.016(2) 0.018(3)
C5 0.044(3) 0.050(4) 0.037(3) -0.003(3) 0.005(3) 0.002(3)
O6 0.118(4) 0.039(3) 0.066(3) -0.001(2) 0.044(3) -0.020(2)
C6 0.059(4) 0.044(3) 0.034(3) -0.004(2) 0.018(3) -0.007(3)
O7 0.072(3) 0.043(2) 0.063(3) -0.019(2) 0.018(2) -0.014(2)
C7 0.042(3) 0.044(3) 0.030(3) -0.003(2) 0.008(2) -0.001(2)
S11 0.0291(6) 0.0279(6) 0.0304(6) 0.0007(5) 0.0054(5) 0.0028(5)
N11 0.0228(19) 0.028(2) 0.033(2) 0.0022(17) 0.0051(16) 0.0017(16)
C11 0.034(3) 0.022(2) 0.023(2) 0.0005(18) 0.0093(19) -0.0045(19)
N12 0.037(2) 0.025(2) 0.033(2) -0.0022(17) 0.0083(18) -0.0015(17)
C12 0.030(3) 0.042(3) 0.036(3) 0.001(2) 0.003(2) -0.003(2)
C13 0.039(3) 0.033(3) 0.035(3) 0.000(2) 0.002(2) -0.005(2)
C14 0.049(3) 0.024(3) 0.044(3) -0.010(2) 0.014(2) 0.000(2)
S21 0.0261(6) 0.0294(6) 0.0340(6) 0.0020(5) 0.0061(5) -0.0014(5)
N21 0.026(2) 0.024(2) 0.033(2) -0.0010(16) 0.0056(16) 0.0014(16)
C21 0.028(2) 0.023(2) 0.034(3) -0.002(2) 0.0086(19) 0.0034(18)
N22 0.032(2) 0.028(2) 0.035(2) 0.0053(18) 0.0102(18) 0.0004(17)
C22 0.028(2) 0.031(3) 0.036(3) 0.001(2) 0.002(2) 0.004(2)
C23 0.038(3) 0.034(3) 0.042(3) 0.003(2) 0.005(2) 0.008(2)
C24 0.040(3) 0.038(3) 0.058(4) 0.013(3) 0.016(3) -0.002(2)
C111 0.045(3) 0.043(3) 0.046(3) 0.005(3) 0.011(3) 0.001(3)
C112 0.058(5) 0.062(5) 0.177(9) 0.054(5) 0.048(5) 0.014(4)
C113 0.062(5) 0.086(7) 0.247(13) 0.084(8) 0.041(7) 0.025(5)
C114 0.071(5) 0.058(5) 0.174(10) 0.042(6) 0.017(6) 0.018(4)
C115 0.069(5) 0.044(4) 0.082(5) 0.023(3) -0.009(4) -0.009(3)
C116 0.046(3) 0.050(4) 0.059(4) 0.014(3) 0.002(3) -0.009(3)
C121 0.039(3) 0.033(3) 0.034(3) 0.002(2) 0.008(2) 0.003(2)
C122 0.060(4) 0.052(4) 0.035(3) -0.009(3) 0.017(3) -0.011(3)
C123 0.068(4) 0.047(4) 0.058(4) -0.004(3) 0.015(3) -0.015(3)
C124 0.053(4) 0.041(3) 0.059(4) 0.013(3) 0.020(3) -0.003(3)
C125 0.081(5) 0.078(5) 0.036(3) 0.001(3) 0.014(3) -0.025(4)
C126 0.074(4) 0.059(4) 0.035(3) -0.004(3) 0.013(3) -0.023(3)
C131 0.044(3) 0.044(3) 0.033(3) 0.003(2) 0.011(2) -0.002(2)
C132 0.075(4) 0.044(3) 0.030(3) 0.000(2) 0.009(3) -0.013(3)
C133 0.116(7) 0.053(4) 0.039(4) 0.002(3) 0.008(4) -0.031(4)
C134 0.088(6) 0.089(6) 0.048(4) 0.011(4) -0.020(4) -0.040(5)
C135 0.046(4) 0.130(8) 0.069(5) 0.012(5) -0.006(4) -0.010(4)
C136 0.049(4) 0.073(5) 0.060(4) -0.003(3) 0.007(3) -0.001(3)

loop_
_atom_type_symbol
_atom_type_description
_atom_type_scat_dispersion_real
_atom_type_scat_dispersion_imag
_atom_type_scat_source
C C 0.0033 0.0016 'International Tables Vol C Tables 4.2.6.8 and 6.1.1.4'
H H 0.0000 0.0000 'International Tables Vol C Tables 4.2.6.8 and 6.1.1.4'
B B 0.0013 0.0007 'International Tables Vol C Tables 4.2.6.8 and 6.1.1.4'
N N 0.0061 0.0033 'International Tables Vol C Tables 4.2.6.8 and 6.1.1.4'
O O 0.0106 0.0060 'International Tables Vol C Tables 4.2.6.8 and 6.1.1.4'
P P 0.1023 0.0942 'International Tables Vol C Tables 4.2.6.8 and 6.1.1.4'
S S 0.1246 0.1234 'International Tables Vol C Tables 4.2.6.8 and 6.1.1.4'
Mo Mo -1.6832 0.6857 'International Tables Vol C Tables 4.2.6.8 and 6.1.1.4'
Au Au -2.0133 8.8022 'International Tables Vol C Tables 4.2.6.8 and 6.1.1.4'

loop_
_exptl_crystal_face_index_h
_exptl_crystal_face_index_k
_exptl_crystal_face_index_l
_exptl_crystal_face_perp_dist
1 0 0 0.110
-1 0 0 0.140
0 1 0 0.090
0 -1 0 0.060
0 0 -1 0.050
-1 0 5 0.100
1 0 7 0.070
-7 -16 1 0.079
5 -15 -1 0.062
-3 5 1 0.134
0 0 1 0.071

loop_
_geom_angle_atom_site_label_1
_geom_angle_atom_site_label_2
_geom_angle_atom_site_label_3
_geom_angle
P1 Au1 C6 147.88(14)
P1 Au1 C7 121.75(13)
C6 Au1 C7 87.61(19)
P1 Au1 Mo2 166.24(4)
C6 Au1 Mo2 44.64(13)
C7 Au1 Mo2 44.50(13)
C3 Mo1 C2 89.0(2)
C3 Mo1 C4 92.3(2)
C2 Mo1 C4 86.4(2)
C3 Mo1 C1 87.1(2)
C2 Mo1 C1 85.7(2)
C4 Mo1 C1 172.1(2)
C3 Mo1 S11 174.04(15)
C2 Mo1 S11 96.30(17)
C4 Mo1 S11 90.84(15)
C1 Mo1 S11 90.51(15)
C3 Mo1 S21 95.57(16)
C2 Mo1 S21 174.94(17)
C4 Mo1 S21 91.14(16)
C1 Mo1 S21 96.74(15)
S11 Mo1 S21 79.28(4)
C131 P1 C121 107.7(2)
C131 P1 C111 105.8(3)
C121 P1 C111 103.9(2)
C131 P1 Au1 108.85(17)
C121 P1 Au1 118.07(17)
C111 P1 Au1 111.69(19)
O1 C1 Mo1 175.9(5)
N11 B1 N21 110.6(4)
C5 Mo2 C6 85.1(2)
C5 Mo2 C7 84.5(2)
C6 Mo2 C7 113.8(2)
C5 Mo2 S11 91.65(17)
C6 Mo2 S11 82.22(16)
C7 Mo2 S11 163.05(15)
C5 Mo2 S21 94.36(17)
C6 Mo2 S21 164.36(16)
C7 Mo2 S21 81.69(15)
S11 Mo2 S21 82.17(4)
C5 Mo2 Au1 95.31(16)
C6 Mo2 Au1 57.15(16)
C7 Mo2 Au1 59.08(15)
S11 Mo2 Au1 137.84(3)
S21 Mo2 Au1 138.28(3)
O2 C2 Mo1 178.5(6)
O3 C3 Mo1 176.6(5)
O4 C4 Mo1 174.1(5)
O5 C5 Mo2 177.4(5)
O6 C6 Mo2 167.9(5)
O6 C6 Au1 113.9(4)
Mo2 C6 Au1 78.2(2)
O7 C7 Mo2 169.5(5)
O7 C7 Au1 114.0(4)
Mo2 C7 Au1 76.42(18)
C11 S11 Mo2 104.73(15)
C11 S11 Mo1 101.71(15)
Mo2 S11 Mo1 97.30(4)
C11 N11 C12 107.3(4)
C11 N11 B1 129.9(4)
C12 N11 B1 122.2(4)
N11 C11 N12 108.4(4)
N11 C11 S11 128.1(3)
N12 C11 S11 123.5(3)
C11 N12 C13 109.3(4)
C11 N12 C14 124.7(4)
C13 N12 C14 125.9(4)
C13 C12 N11 108.7(4)
C12 C13 N12 106.4(4)
C21 S21 Mo2 105.27(16)
C21 S21 Mo1 102.40(16)
Mo2 S21 Mo1 96.81(4)
C21 N21 C22 107.5(4)
C21 N21 B1 129.8(4)
C22 N21 B1 122.6(4)
N21 C21 N22 108.7(4)
N21 C21 S21 127.8(4)
N22 C21 S21 123.5(3)
C21 N22 C23 108.5(4)
C21 N22 C24 126.3(4)
C23 N22 C24 125.2(4)
C23 C22 N21 108.4(4)
C22 C23 N22 106.8(4)
C112 C111 C116 118.8(6)
C112 C111 P1 121.7(5)
C116 C111 P1 119.3(4)
C111 C112 C113 120.5(7)
C112 C113 C114 119.4(8)
C115 C114 C113 120.4(7)
C114 C115 C116 119.9(6)
C111 C116 C115 121.0(6)
C122 C121 C126 119.8(5)
C122 C121 P1 118.4(4)
C126 C121 P1 121.8(4)
C121 C122 C123 119.9(5)
C124 C123 C122 119.6(6)
C123 C124 C125 120.4(6)
C124 C125 C126 120.8(6)
C121 C126 C125 119.4(6)
C132 C131 C136 119.7(6)
C132 C131 P1 122.4(4)
C136 C131 P1 117.9(4)
C131 C132 C133 119.4(7)
C134 C133 C132 121.7(7)
C135 C134 C133 119.5(7)
C134 C135 C136 120.8(8)
C135 C136 C131 118.8(7)

loop_
_geom_bond_atom_site_label_1
_geom_bond_atom_site_label_2
_geom_bond_distance
Au1 P1 2.2869(14)
Au1 C6 2.363(6)
Au1 C7 2.430(5)
Au1 Mo2 2.7537(8)
Mo1 C3 1.949(6)
Mo1 C2 1.958(6)
Mo1 C4 2.044(6)
Mo1 C1 2.049(6)
Mo1 S11 2.6262(14)
Mo1 S21 2.6267(13)
P1 C131 1.815(6)
P1 C121 1.822(5)
P1 C111 1.823(6)
O1 C1 1.113(7)
B1 N11 1.544(7)
B1 N21 1.557(7)
Mo2 C5 1.958(6)
Mo2 C6 1.977(6)
Mo2 C7 1.986(6)
Mo2 S11 2.5401(13)
Mo2 S21 2.5593(13)
O2 C2 1.147(6)
O3 C3 1.158(6)
O4 C4 1.151(6)
O5 C5 1.147(7)
O6 C6 1.171(7)
O7 C7 1.159(6)
S11 C11 1.730(5)
N11 C11 1.336(6)
N11 C12 1.394(6)
C11 N12 1.349(6)
N12 C13 1.376(6)
N12 C14 1.465(6)
C12 C13 1.342(7)
S21 C21 1.733(5)
N21 C21 1.341(6)
N21 C22 1.383(6)
C21 N22 1.346(6)
N22 C23 1.381(6)
N22 C24 1.460(6)
C22 C23 1.346(7)
C111 C112 1.375(9)
C111 C116 1.376(8)
C112 C113 1.379(10)
C113 C114 1.391(11)
C114 C115 1.346(10)
C115 C116 1.380(9)
C121 C122 1.378(7)
C121 C126 1.376(8)
C122 C123 1.395(8)
C123 C124 1.360(8)
C124 C125 1.362(9)
C125 C126 1.380(8)
C131 C132 1.381(8)
C131 C136 1.405(8)
C132 C133 1.383(9)
C133 C134 1.359(11)
C134 C135 1.372(12)
C135 C136 1.396(10)
